data_1004050
loop_
_publ_author_name
'Gerand, B'
'Nowogrocki, G'
'Figlarz, M'

_publ_section_title
;
A new tungsten trioxide hydrate, W O~3~ (H~2~ O)~0.33~: Preparation,
characterization and crystallographic study
;
_journal_coden_ASTM JSSCBI
_journal_name_full 'Journal of Solid State Chemistry'
_journal_page_first 312
_journal_page_last 320
_journal_paper_doi 10.1016/0022-4596(81)90062-1
_journal_volume 38
_journal_year 1981
_chemical_formula_structural 'W O3 (H2 O)0.33'
_chemical_formula_sum 'H0.66 O3.33 W'
_chemical_name_systematic 'Tungsten oxide 0.3-hydrate'
_space_group_IT_number 42
_symmetry_cell_setting orthorhombic
_symmetry_Int_Tables_number 42
_symmetry_space_group_name_Hall 'F 2 -2'
_symmetry_space_group_name_H-M 'F m m 2'
_cell_angle_alpha 90
_cell_angle_beta 90
_cell_angle_gamma 90
_cell_formula_units_Z 12
_cell_length_a 7.359(3)
_cell_length_b 12.513(6)
_cell_length_c 7.704(5)
_cell_volume 709.4
_refine_ls_R_factor_all 0.057
_cod_original_formula_sum 'H.66 O3.33 W'
_cod_database_code 1004050

loop_
_symmetry_equiv_pos_as_xyz
x,y,z
-x,-y,z
-x,y,z
x,-y,z
x,1/2+y,1/2+z
1/2+x,y,1/2+z
1/2+x,1/2+y,z
-x,1/2-y,1/2+z
1/2-x,-y,1/2+z
1/2-x,1/2-y,z
-x,1/2+y,1/2+z
1/2-x,y,1/2+z
1/2-x,1/2+y,z
x,1/2-y,1/2+z
1/2+x,-y,1/2+z
1/2+x,1/2-y,z

loop_
_atom_site_label
_atom_site_type_symbol
_atom_site_symmetry_multiplicity
_atom_site_Wyckoff_symbol
_atom_site_fract_x
_atom_site_fract_y
_atom_site_fract_z
_atom_site_occupancy
_atom_site_attached_hydrogens
_atom_site_calc_flag
W1 W6+ 8 b 0.25 0.25 0. 1. 0 d
W2 W6+ 4 a 0. 0. -0.06(4) 1. 0 d
O1 O2- 8 c 0. 0.29(2) 0.04(5) 1. 0 d
O2 O2- 16 e 0.17(2) 0.11(2) 0.01(4) 1. 0 d
O3 O2- 8 b 0.25 0.25 0.25 1. 0 d
O4 O2- 4 a 0. 0. 0.21(6) 1. 2 d
O5 O2- 4 a 0. 0. 0.70(5) 1. 0 d
H1 H1+ 16 e -1. -1. -1. 0.5 0 dum

loop_
_atom_type_symbol
_atom_type_oxidation_number
W6+ 6.000
O2- -2.000
H1+ 1.000
